data_4342450
loop_
_publ_author_name
'Chamayou, Anne-Christine'
'Makhloufi, Gamall'
'Nafie, Laurence A.'
'Janiak, Christoph'
'L\"udeke, Steffen'

_publ_section_title
;
 Solvation-Induced Helicity Inversion of Pseudotetrahedral Chiral
 Copper(II) Complexes.
;
_journal_issue 5
_journal_name_full 'Inorganic chemistry'
_journal_page_first 2193
_journal_paper_doi 10.1021/ic502661u
_journal_volume 54
_journal_year 2015
_chemical_absolute_configuration rmad
_chemical_formula_moiety 'C60 H52 Br4 Cu2 N4 O4'
_chemical_formula_sum 'C60 H52 Br4 Cu2 N4 O4'
_chemical_formula_weight 1339.78
_chemical_name_systematic
; 
\D-Bis{(R)-N-(1-(4-bromophenyl)ethyl)salicylaldiminato-
\k^2^N,O}copper(II)
;
_space_group_IT_number 5
_symmetry_cell_setting monoclinic
_symmetry_space_group_name_Hall 'C 2y'
_symmetry_space_group_name_H-M 'C 1 2 1'
_atom_sites_solution_hydrogens geom
_atom_sites_solution_primary direct
_atom_sites_solution_secondary difmap
_audit_creation_method SHELXL-97
_cell_angle_alpha 90.00
_cell_angle_beta 111.776(13)
_cell_angle_gamma 90.00
_cell_formula_units_Z 2
_cell_length_a 25.576(5)
_cell_length_b 11.496(2)
_cell_length_c 10.0391(17)
_cell_measurement_reflns_used 1799
_cell_measurement_temperature 203(2)
_cell_measurement_theta_max 21.19
_cell_measurement_theta_min 2.69
_cell_volume 2741.1(9)
_computing_cell_refinement 'SAINT (Bruker, 2006)'
_computing_data_collection 'APEX2 (Bruker, 2006)'
_computing_data_reduction SAINT
_computing_molecular_graphics 'DIAMOND (Crystal Impact, 2006)'
_computing_structure_refinement 'SHELXL-97 (Sheldrick, 1997)'
_computing_structure_solution 'SHELXS-97 (Sheldrick, 1997)'
_diffrn_ambient_temperature 203(2)
_diffrn_measured_fraction_theta_full 1.000
_diffrn_measured_fraction_theta_max 1.000
_diffrn_measurement_device_type 'Bruker APEXII AXS CCD diffractometer'
_diffrn_measurement_method '\w scans'
_diffrn_radiation_monochromator graphite
_diffrn_radiation_source 'fine-focus sealed tube'
_diffrn_radiation_type MoK\a
_diffrn_radiation_wavelength 0.71073
_diffrn_reflns_av_R_equivalents 0.0822
_diffrn_reflns_av_sigmaI/netI 0.1456
_diffrn_reflns_limit_h_max 31
_diffrn_reflns_limit_h_min -23
_diffrn_reflns_limit_k_max 14
_diffrn_reflns_limit_k_min -14
_diffrn_reflns_limit_l_max 12
_diffrn_reflns_limit_l_min -12
_diffrn_reflns_number 10837
_diffrn_reflns_theta_full 25.90
_diffrn_reflns_theta_max 25.90
_diffrn_reflns_theta_min 1.71
_exptl_absorpt_coefficient_mu 3.742
_exptl_absorpt_correction_T_max 0.8802
_exptl_absorpt_correction_T_min 0.3452
_exptl_absorpt_correction_type multi-scan
_exptl_absorpt_process_details '(<i>SADABS</i>, Sheldrick, 1996)'
_exptl_crystal_colour green
_exptl_crystal_density_diffrn 1.623
_exptl_crystal_density_method 'not measured'
_exptl_crystal_description needle
_exptl_crystal_F_000 1340
_exptl_crystal_size_max 0.36
_exptl_crystal_size_mid 0.08
_exptl_crystal_size_min 0.04
_refine_diff_density_max 0.736
_refine_diff_density_min -1.052
_refine_diff_density_rms 0.133
_refine_ls_abs_structure_details 'Flack H D (1983), Acta Cryst. A39, 876-881'
_refine_ls_abs_structure_Flack 0.02(2)
_refine_ls_extinction_method none
_refine_ls_goodness_of_fit_ref 1.016
_refine_ls_hydrogen_treatment constr
_refine_ls_matrix_type full
_refine_ls_number_parameters 334
_refine_ls_number_reflns 5256
_refine_ls_number_restraints 1
_refine_ls_restrained_S_all 1.016
_refine_ls_R_factor_all 0.1296
_refine_ls_R_factor_gt 0.0625
_refine_ls_shift/su_max 0.001
_refine_ls_shift/su_mean 0.000
_refine_ls_structure_factor_coef Fsqd
_refine_ls_weighting_details 'calc w=1/[\s^2^(Fo^2^)+(0.0503P)^2^+0.0000P] where P=(Fo^2^+2Fc^2^)/3'
_refine_ls_weighting_scheme calc
_refine_ls_wR_factor_gt 0.1322
_refine_ls_wR_factor_ref 0.1567
_reflns_number_gt 3143
_reflns_number_total 5256
_reflns_threshold_expression >2sigma(I)
_cod_data_source_file ic502661u_si_002.cif
_cod_data_source_block acl11
_cod_depositor_comments
;
The following automatic conversions were performed:

'_exptl_absorpt_correction_type' value 'Multi-scan' changed to
'multi-scan' according to
/usr/data/users/saulius/crontab/automatic-downloads/rss-feeds/ACS/lib/dictionaries/cif_core.dic
dictionary named 'cif_core.dic' version 2.4.2 from 2011-04-26.

Automatic conversion script
Id: cif_fix_values 3008 2015-01-20 13:52:24Z robertas 

 Adding full bibliography for 4342448--4342455.cif.
;
_cod_original_cell_volume 2741.2(9)
_cod_original_sg_symbol_H-M 'C 2'
_cod_database_code 4342450

loop_
_symmetry_equiv_pos_as_xyz
'x, y, z'
'-x, y, -z'
'x+1/2, y+1/2, z'
'-x+1/2, y+1/2, -z'

loop_
_atom_site_label
_atom_site_type_symbol
_atom_site_fract_x
_atom_site_fract_y
_atom_site_fract_z
_atom_site_U_iso_or_equiv
_atom_site_adp_type
_atom_site_occupancy
_atom_site_symmetry_multiplicity
_atom_site_calc_flag
_atom_site_refinement_flags
Cu Cu 0.92945(5) 0.99601(10) 0.91148(11) 0.0347(3) Uani 1 1 d .
Br1 Br 0.64902(5) 1.09482(11) 0.48208(13) 0.0680(4) Uani 1 1 d .
Br2 Br 0.74783(5) 0.90648(10) 0.21679(11) 0.0617(4) Uani 1 1 d .
O1 O 0.9818(3) 0.9368(5) 0.8380(7) 0.0412(16) Uani 1 1 d .
O2 O 0.9006(3) 1.0584(5) 1.0451(7) 0.0403(16) Uani 1 1 d .
N1 N 0.8949(3) 0.8413(6) 0.9109(8) 0.0369(19) Uani 1 1 d .
N2 N 0.9329(3) 1.1509(6) 0.8269(7) 0.0336(17) Uani 1 1 d .
C1 C 0.9890(5) 0.8304(9) 0.8039(10) 0.043(3) Uani 1 1 d .
C2 C 1.0290(4) 0.8105(9) 0.7367(9) 0.043(2) Uani 1 1 d .
H2A H 1.0482 0.8742 0.7175 0.052 Uiso 1 1 calc R
C3 C 1.0397(5) 0.7020(10) 0.7003(11) 0.058(3) Uani 1 1 d .
H3A H 1.0663 0.6916 0.6571 0.069 Uiso 1 1 calc R
C4 C 1.0118(5) 0.6059(11) 0.7261(12) 0.058(3) Uani 1 1 d .
H4A H 1.0196 0.5309 0.7010 0.069 Uiso 1 1 calc R
C5 C 0.9719(5) 0.6227(9) 0.7903(11) 0.050(3) Uani 1 1 d .
H5A H 0.9536 0.5579 0.8103 0.060 Uiso 1 1 calc R
C6 C 0.9590(4) 0.7335(8) 0.8246(10) 0.036(2) Uani 1 1 d .
C7 C 0.9137(4) 0.7475(8) 0.8763(10) 0.037(2) Uani 1 1 d .
H7A H 0.8956 0.6786 0.8857 0.044 Uiso 1 1 calc R
C8 C 0.8426(4) 0.8362(9) 0.9485(10) 0.040(2) Uani 1 1 d .
H8A H 0.8517 0.8803 1.0390 0.047 Uiso 1 1 calc R
C9 C 0.8231(4) 0.7180(9) 0.9749(12) 0.050(3) Uani 1 1 d .
H9A H 0.8535 0.6786 1.0496 0.075 Uiso 1 1 calc R
H9B H 0.8118 0.6726 0.8873 0.075 Uiso 1 1 calc R
H9C H 0.7913 0.7266 1.0047 0.075 Uiso 1 1 calc R
C10 C 0.7970(4) 0.9047(9) 0.8342(9) 0.040(2) Uani 1 1 d .
C11 C 0.7719(4) 1.0006(9) 0.8674(9) 0.039(2) Uani 1 1 d .
H11A H 0.7846 1.0271 0.9627 0.047 Uiso 1 1 calc R
C12 C 0.7286(4) 1.0582(9) 0.7633(10) 0.044(2) Uani 1 1 d .
H12A H 0.7127 1.1252 0.7868 0.053 Uiso 1 1 calc R
C13 C 0.7090(5) 1.0174(9) 0.6259(11) 0.049(3) Uani 1 1 d .
C14 C 0.7345(4) 0.9231(8) 0.5884(10) 0.040(2) Uani 1 1 d .
H14A H 0.7221 0.8978 0.4926 0.048 Uiso 1 1 calc R
C15 C 0.7780(4) 0.8672(8) 0.6921(10) 0.042(2) Uani 1 1 d .
H15A H 0.7951 0.8029 0.6672 0.051 Uiso 1 1 calc R
C21 C 0.8935(4) 1.1656(7) 1.0711(10) 0.035(2) Uani 1 1 d .
C22 C 0.8734(5) 1.1931(8) 1.1816(10) 0.046(3) Uani 1 1 d .
H22A H 0.8657 1.1322 1.2341 0.055 Uiso 1 1 calc R
C23 C 0.8651(5) 1.3028(8) 1.2133(11) 0.052(3) Uani 1 1 d .
H23A H 0.8514 1.3159 1.2870 0.062 Uiso 1 1 calc R
C24 C 0.8757(4) 1.3987(9) 1.1423(9) 0.049(3) Uani 1 1 d .
H24A H 0.8702 1.4753 1.1670 0.058 Uiso 1 1 calc R
C25 C 0.8947(5) 1.3749(8) 1.0349(11) 0.050(3) Uani 1 1 d .
H25A H 0.9011 1.4380 0.9833 0.060 Uiso 1 1 calc R
C26 C 0.9052(4) 1.2618(8) 0.9959(10) 0.037(2) Uani 1 1 d .
C27 C 0.9241(5) 1.2480(9) 0.8756(10) 0.043(3) Uani 1 1 d .
H27A H 0.9303 1.3159 0.8313 0.052 Uiso 1 1 calc R
C28 C 0.9464(5) 1.1527(8) 0.6924(10) 0.041(2) Uani 1 1 d .
H28A H 0.9805 1.1045 0.7120 0.049 Uiso 1 1 calc R
C29 C 0.9585(5) 1.2690(9) 0.6441(11) 0.056(3) Uani 1 1 d .
H29A H 0.9892 1.3055 0.7211 0.084 Uiso 1 1 calc R
H29B H 0.9252 1.3176 0.6186 0.084 Uiso 1 1 calc R
H29C H 0.9689 1.2594 0.5612 0.084 Uiso 1 1 calc R
C30 C 0.8980(4) 1.0894(8) 0.5779(9) 0.035(2) Uani 1 1 d .
C31 C 0.8431(5) 1.1343(8) 0.5309(12) 0.048(3) Uani 1 1 d .
H31A H 0.8362 1.2035 0.5716 0.057 Uiso 1 1 calc R
C32 C 0.7986(4) 1.0783(9) 0.4251(10) 0.044(2) Uani 1 1 d .
H32A H 0.7620 1.1086 0.3980 0.053 Uiso 1 1 calc R
C33 C 0.8076(5) 0.9804(9) 0.3606(10) 0.047(3) Uani 1 1 d .
C34 C 0.8605(5) 0.9329(10) 0.4061(11) 0.052(3) Uani 1 1 d .
H34A H 0.8664 0.8624 0.3662 0.063 Uiso 1 1 calc R
C35 C 0.9057(5) 0.9880(10) 0.5107(9) 0.045(2) Uani 1 1 d .
H35A H 0.9421 0.9564 0.5366 0.055 Uiso 1 1 calc R

loop_
_atom_site_aniso_label
_atom_site_aniso_U_11
_atom_site_aniso_U_22
_atom_site_aniso_U_33
_atom_site_aniso_U_23
_atom_site_aniso_U_13
_atom_site_aniso_U_12
Cu 0.0463(7) 0.0349(5) 0.0324(6) 0.0020(5) 0.0257(5) 0.0005(6)
Br1 0.0612(8) 0.0897(9) 0.0545(7) 0.0163(7) 0.0230(6) 0.0231(7)
Br2 0.0739(8) 0.0725(8) 0.0426(6) -0.0114(6) 0.0260(6) -0.0077(7)
O1 0.051(4) 0.039(4) 0.044(4) -0.003(3) 0.029(3) -0.006(3)
O2 0.058(4) 0.034(4) 0.043(4) 0.006(3) 0.035(3) -0.001(3)
N1 0.042(5) 0.042(5) 0.036(4) -0.001(3) 0.025(4) 0.009(4)
N2 0.044(5) 0.041(4) 0.024(4) -0.002(3) 0.023(4) 0.000(4)
C1 0.058(7) 0.047(6) 0.022(5) -0.001(4) 0.011(5) 0.012(5)
C2 0.060(7) 0.055(6) 0.028(5) 0.000(4) 0.031(5) 0.005(5)
C3 0.058(8) 0.056(7) 0.050(7) -0.010(6) 0.010(6) 0.019(6)
C4 0.059(7) 0.057(7) 0.055(7) -0.015(6) 0.018(6) 0.012(6)
C5 0.059(7) 0.037(6) 0.048(6) -0.005(5) 0.014(6) 0.008(5)
C6 0.041(6) 0.036(6) 0.034(5) 0.005(4) 0.016(5) 0.000(4)
C7 0.036(6) 0.032(5) 0.041(5) 0.006(4) 0.014(5) -0.004(4)
C8 0.042(6) 0.057(6) 0.025(5) 0.003(4) 0.018(4) 0.008(5)
C9 0.051(7) 0.054(6) 0.055(6) 0.019(5) 0.032(6) -0.004(5)
C10 0.034(5) 0.053(6) 0.036(5) 0.006(5) 0.017(4) -0.004(5)
C11 0.049(6) 0.044(5) 0.035(5) -0.001(5) 0.028(4) 0.010(6)
C12 0.046(6) 0.054(6) 0.041(6) -0.001(5) 0.025(5) 0.015(5)
C13 0.055(6) 0.050(7) 0.050(6) 0.008(5) 0.029(5) -0.001(5)
C14 0.049(6) 0.041(5) 0.038(5) 0.007(4) 0.024(5) 0.009(5)
C15 0.049(6) 0.044(5) 0.042(6) -0.013(5) 0.027(5) -0.005(5)
C21 0.047(6) 0.022(5) 0.037(5) 0.011(4) 0.019(5) 0.007(4)
C22 0.077(8) 0.039(6) 0.044(6) 0.010(5) 0.050(6) 0.010(5)
C23 0.091(9) 0.033(5) 0.051(6) -0.004(5) 0.048(6) -0.004(6)
C24 0.080(8) 0.039(5) 0.042(5) -0.005(5) 0.039(6) 0.001(6)
C25 0.086(8) 0.032(5) 0.048(6) 0.005(4) 0.043(6) -0.001(6)
C26 0.044(6) 0.044(6) 0.033(5) 0.002(4) 0.025(5) 0.002(5)
C27 0.076(8) 0.038(6) 0.028(5) -0.001(4) 0.034(5) -0.006(5)
C28 0.056(7) 0.035(5) 0.049(6) 0.005(4) 0.040(5) 0.011(5)
C29 0.090(9) 0.060(7) 0.038(6) -0.005(5) 0.046(6) -0.015(6)
C30 0.048(6) 0.037(5) 0.029(5) 0.008(4) 0.024(4) 0.006(5)
C31 0.065(8) 0.035(5) 0.062(7) -0.004(5) 0.045(6) 0.000(5)
C32 0.053(6) 0.051(6) 0.035(5) 0.003(5) 0.023(5) 0.002(5)
C33 0.070(7) 0.046(7) 0.035(5) 0.011(5) 0.031(5) 0.003(6)
C34 0.067(8) 0.058(7) 0.044(6) -0.008(5) 0.035(6) 0.003(6)
C35 0.072(7) 0.048(6) 0.029(5) 0.011(5) 0.034(5) 0.019(6)

loop_
_atom_type_symbol
_atom_type_description
_atom_type_scat_dispersion_real
_atom_type_scat_dispersion_imag
_atom_type_scat_source
C C 0.0033 0.0016 'International Tables Vol C Tables 4.2.6.8 and 6.1.1.4'
H H 0.0000 0.0000 'International Tables Vol C Tables 4.2.6.8 and 6.1.1.4'
N N 0.0061 0.0033 'International Tables Vol C Tables 4.2.6.8 and 6.1.1.4'
O O 0.0106 0.0060 'International Tables Vol C Tables 4.2.6.8 and 6.1.1.4'
Cu Cu 0.3201 1.2651 'International Tables Vol C Tables 4.2.6.8 and 6.1.1.4'
Br Br -0.2901 2.4595 'International Tables Vol C Tables 4.2.6.8 and 6.1.1.4'

loop_
_geom_angle_atom_site_label_1
_geom_angle_atom_site_label_2
_geom_angle_atom_site_label_3
_geom_angle
O1 Cu O2 159.4(3)
O1 Cu N1 93.2(3)
O2 Cu N1 92.9(3)
O1 Cu N2 90.3(3)
O2 Cu N2 93.1(3)
N1 Cu N2 153.0(3)
C1 O1 Cu 129.3(7)
C21 O2 Cu 128.8(6)
C7 N1 C8 119.3(8)
C7 N1 Cu 122.9(7)
C8 N1 Cu 117.8(6)
C27 N2 C28 117.5(7)
C27 N2 Cu 125.5(6)
C28 N2 Cu 117.0(6)
O1 C1 C6 124.5(10)
O1 C1 C2 117.8(10)
C6 C1 C2 117.7(9)
C3 C2 C1 121.4(11)
C3 C2 H2A 119.3
C1 C2 H2A 119.3
C2 C3 C4 120.9(11)
C2 C3 H3A 119.6
C4 C3 H3A 119.6
C3 C4 C5 119.0(10)
C3 C4 H4A 120.5
C5 C4 H4A 120.5
C6 C5 C4 121.2(11)
C6 C5 H5A 119.4
C4 C5 H5A 119.4
C5 C6 C1 119.6(10)
C5 C6 C7 119.2(9)
C1 C6 C7 121.2(8)
N1 C7 C6 128.6(9)
N1 C7 H7A 115.7
C6 C7 H7A 115.7
C9 C8 C10 112.9(8)
C9 C8 N1 117.3(8)
C10 C8 N1 107.0(7)
C9 C8 H8A 106.3
C10 C8 H8A 106.3
N1 C8 H8A 106.3
C8 C9 H9A 109.5
C8 C9 H9B 109.5
H9A C9 H9B 109.5
C8 C9 H9C 109.5
H9A C9 H9C 109.5
H9B C9 H9C 109.5
C11 C10 C15 118.6(8)
C11 C10 C8 121.9(8)
C15 C10 C8 119.5(9)
C10 C11 C12 121.1(8)
C10 C11 H11A 119.4
C12 C11 H11A 119.4
C13 C12 C11 119.5(9)
C13 C12 H12A 120.3
C11 C12 H12A 120.3
C12 C13 C14 120.6(9)
C12 C13 Br1 119.9(8)
C14 C13 Br1 119.3(8)
C15 C14 C13 119.4(9)
C15 C14 H14A 120.3
C13 C14 H14A 120.3
C14 C15 C10 120.7(9)
C14 C15 H15A 119.7
C10 C15 H15A 119.7
O2 C21 C22 119.4(8)
O2 C21 C26 124.1(8)
C22 C21 C26 116.6(8)
C23 C22 C21 122.1(9)
C23 C22 H22A 119.0
C21 C22 H22A 119.0
C22 C23 C24 123.1(10)
C22 C23 H23A 118.4
C24 C23 H23A 118.4
C25 C24 C23 116.1(9)
C25 C24 H24A 122.0
C23 C24 H24A 122.0
C24 C25 C26 124.3(9)
C24 C25 H25A 117.8
C26 C25 H25A 117.8
C25 C26 C21 117.8(8)
C25 C26 C27 118.8(9)
C21 C26 C27 123.3(8)
N2 C27 C26 124.7(9)
N2 C27 H27A 117.6
C26 C27 H27A 117.6
C29 C28 N2 116.5(8)
C29 C28 C30 113.0(8)
N2 C28 C30 106.0(8)
C29 C28 H28A 107.0
N2 C28 H28A 107.0
C30 C28 H28A 107.0
C28 C29 H29A 109.5
C28 C29 H29B 109.5
H29A C29 H29B 109.5
C28 C29 H29C 109.5
H29A C29 H29C 109.5
H29B C29 H29C 109.5
C35 C30 C31 116.6(9)
C35 C30 C28 122.7(9)
C31 C30 C28 120.6(8)
C32 C31 C30 121.3(9)
C32 C31 H31A 119.4
C30 C31 H31A 119.4
C33 C32 C31 120.7(10)
C33 C32 H32A 119.7
C31 C32 H32A 119.7
C32 C33 C34 119.5(10)
C32 C33 Br2 120.6(9)
C34 C33 Br2 119.9(8)
C33 C34 C35 120.7(10)
C33 C34 H34A 119.7
C35 C34 H34A 119.7
C34 C35 C30 121.1(10)
C34 C35 H35A 119.5
C30 C35 H35A 119.5

loop_
_geom_bond_atom_site_label_1
_geom_bond_atom_site_label_2
_geom_bond_distance
Cu O1 1.880(7)
Cu O2 1.897(7)
Cu N1 1.985(8)
Cu N2 1.988(7)
Br1 C13 1.894(10)
Br2 C33 1.872(11)
O1 C1 1.302(11)
O2 C21 1.286(10)
N1 C7 1.281(12)
N1 C8 1.519(13)
N2 C27 1.271(12)
N2 C28 1.513(11)
C1 C6 1.410(14)
C1 C2 1.439(14)
C2 C3 1.356(14)
C2 H2A 0.9400
C3 C4 1.389(17)
C3 H3A 0.9400
C4 C5 1.409(16)
C4 H4A 0.9400
C5 C6 1.390(13)
C5 H5A 0.9400
C6 C7 1.443(14)
C7 H7A 0.9400
C8 C9 1.505(14)
C8 C10 1.519(12)
C8 H8A 0.9900
C9 H9A 0.9700
C9 H9B 0.9700
C9 H9C 0.9700
C10 C11 1.377(14)
C10 C15 1.394(12)
C11 C12 1.378(13)
C11 H11A 0.9400
C12 C13 1.365(14)
C12 H12A 0.9400
C13 C14 1.387(14)
C14 C15 1.369(12)
C14 H14A 0.9400
C15 H15A 0.9400
C21 C22 1.420(13)
C21 C26 1.432(12)
C22 C23 1.338(14)
C22 H22A 0.9400
C23 C24 1.393(14)
C23 H23A 0.9400
C24 C25 1.364(13)
C24 H24A 0.9400
C25 C26 1.413(14)
C25 H25A 0.9400
C26 C27 1.467(13)
C27 H27A 0.9400
C28 C29 1.494(14)
C28 C30 1.526(14)
C28 H28A 0.9900
C29 H29A 0.9700
C29 H29B 0.9700
C29 H29C 0.9700
C30 C35 1.397(14)
C30 C31 1.402(13)
C31 C32 1.393(14)
C31 H31A 0.9400
C32 C33 1.361(14)
C32 H32A 0.9400
C33 C34 1.371(14)
C34 C35 1.393(14)
C34 H34A 0.9400
C35 H35A 0.9400
